data_7054449
loop_
_publ_author_name
'Liu, Xuelin'
'Zhang, Weiqiang'
'Zhang, Guofang'
'Gao, Ziwei'

_publ_section_title
;
 Low-migratory ionic ferrocene-based burning rate catalysts with high
 combustion catalytic efficiency
;
_journal_issue 1
_journal_name_full 'New J. Chem.'
_journal_page_first 155
_journal_paper_doi 10.1039/C4NJ01216J
_journal_volume 39
_journal_year 2015
_chemical_formula_sum 'C16 H19 Fe N3 O3'
_chemical_formula_weight 357.19
_chemical_name_systematic
; 
 ? 
;
_space_group_IT_number 14
_symmetry_cell_setting monoclinic
_symmetry_space_group_name_Hall '-P 2yn'
_symmetry_space_group_name_H-M 'P 1 21/n 1'
_atom_sites_solution_hydrogens geom
_atom_sites_solution_primary direct
_atom_sites_solution_secondary difmap
_audit_creation_method SHELXL-97
_cell_angle_alpha 90.00
_cell_angle_beta 97.033(3)
_cell_angle_gamma 90.00
_cell_formula_units_Z 4
_cell_length_a 9.8538(3)
_cell_length_b 12.9015(4)
_cell_length_c 12.7365(4)
_cell_measurement_temperature 296(2)
_cell_volume 1606.99(9)
_computing_structure_refinement 'SHELXL-97 (Sheldrick, 1997)'
_computing_structure_solution 'SHELXS-97 (Sheldrick, 1990)'
_diffrn_ambient_temperature 296(2)
_diffrn_measured_fraction_theta_full 0.997
_diffrn_measured_fraction_theta_max 0.997
_diffrn_radiation_monochromator graphite
_diffrn_radiation_source 'fine-focus sealed tube'
_diffrn_radiation_type MoK\a
_diffrn_radiation_wavelength 0.71073
_diffrn_reflns_av_R_equivalents 0.0291
_diffrn_reflns_av_sigmaI/netI 0.0231
_diffrn_reflns_limit_h_max 12
_diffrn_reflns_limit_h_min -12
_diffrn_reflns_limit_k_max 15
_diffrn_reflns_limit_k_min -15
_diffrn_reflns_limit_l_max 15
_diffrn_reflns_limit_l_min -15
_diffrn_reflns_number 16438
_diffrn_reflns_theta_full 26.00
_diffrn_reflns_theta_max 26.00
_diffrn_reflns_theta_min 3.55
_exptl_absorpt_coefficient_mu 0.956
_exptl_absorpt_correction_T_max 0.9104
_exptl_absorpt_correction_T_min 0.8858
_exptl_absorpt_correction_type multi-scan
_exptl_absorpt_process_details sadabs
_exptl_crystal_density_diffrn 1.476
_exptl_crystal_density_method 'not measured'
_exptl_crystal_F_000 744
_exptl_crystal_size_max 0.13
_exptl_crystal_size_mid 0.12
_exptl_crystal_size_min 0.10
_refine_diff_density_max 0.331
_refine_diff_density_min -0.300
_refine_diff_density_rms 0.058
_refine_ls_extinction_method none
_refine_ls_goodness_of_fit_ref 1.069
_refine_ls_hydrogen_treatment constr
_refine_ls_matrix_type full
_refine_ls_number_parameters 209
_refine_ls_number_reflns 3153
_refine_ls_number_restraints 0
_refine_ls_restrained_S_all 1.069
_refine_ls_R_factor_all 0.0430
_refine_ls_R_factor_gt 0.0344
_refine_ls_shift/su_max 0.000
_refine_ls_shift/su_mean 0.000
_refine_ls_structure_factor_coef Fsqd
_refine_ls_weighting_details 'calc w=1/[\s^2^(Fo^2^)+(0.0375P)^2^+0.9692P] where P=(Fo^2^+2Fc^2^)/3'
_refine_ls_weighting_scheme calc
_refine_ls_wR_factor_gt 0.0829
_refine_ls_wR_factor_ref 0.0896
_reflns_number_gt 2690
_reflns_number_total 3153
_reflns_threshold_expression >2sigma(I)
_cod_data_source_file c4nj01216j2.cif
_cod_data_source_block 1
_cod_depositor_comments 'Adding full bibliography for 7054449--7054458.cif.'
_cod_original_sg_symbol_H-M P2(1)/n
_cod_database_code 7054449

loop_
_symmetry_equiv_pos_as_xyz
'x, y, z'
'-x+1/2, y+1/2, -z+1/2'
'-x, -y, -z'
'x-1/2, -y-1/2, z-1/2'

loop_
_atom_site_label
_atom_site_type_symbol
_atom_site_fract_x
_atom_site_fract_y
_atom_site_fract_z
_atom_site_U_iso_or_equiv
_atom_site_adp_type
_atom_site_occupancy
_atom_site_symmetry_multiplicity
_atom_site_calc_flag
_atom_site_refinement_flags
Fe1 Fe 0.23257(3) 0.48776(2) 0.88575(2) 0.03329(12) Uani 1 1 d .
N2 N 0.24406(19) 0.33087(14) 0.40847(14) 0.0399(4) Uani 1 1 d .
C1 C 0.2175(2) 0.41878(17) 0.74232(18) 0.0385(5) Uani 1 1 d .
C3 C 0.1538(3) 0.34078(19) 0.8899(2) 0.0490(6) Uani 1 1 d .
H3 H 0.0982 0.3142 0.9427 0.059 Uiso 1 1 calc R
N1 N 0.1967(2) 0.41041(15) 0.54741(15) 0.0436(5) Uani 1 1 d .
C4 C 0.2970(3) 0.33697(18) 0.89686(19) 0.0477(6) Uani 1 1 d .
H4 H 0.3585 0.3071 0.9554 0.057 Uiso 1 1 calc R
C2 C 0.1040(2) 0.39100(18) 0.79477(19) 0.0444(6) Uani 1 1 d .
H2 H 0.0077 0.4046 0.7694 0.053 Uiso 1 1 calc R
C14 C 0.2960(2) 0.38417(18) 0.49245(18) 0.0431(5) Uani 1 1 d .
H14 H 0.3879 0.4005 0.5099 0.052 Uiso 1 1 calc R
C5 C 0.3376(2) 0.38417(18) 0.8061(2) 0.0440(5) Uani 1 1 d .
H5 H 0.4318 0.3920 0.7899 0.053 Uiso 1 1 calc R
C13 C 0.1065(3) 0.32240(19) 0.41122(19) 0.0464(6) Uani 1 1 d .
H13 H 0.0445 0.2886 0.3618 0.056 Uiso 1 1 calc R
C12 C 0.0771(3) 0.37171(19) 0.4982(2) 0.0486(6) Uani 1 1 d .
H12 H -0.0088 0.3782 0.5207 0.058 Uiso 1 1 calc R
C11 C 0.2136(4) 0.4773(2) 0.6420(2) 0.0629(8) Uani 1 1 d .
H11A H 0.1385 0.5264 0.6374 0.075 Uiso 1 1 calc R
H11B H 0.2977 0.5165 0.6428 0.075 Uiso 1 1 calc R
C7 C 0.1282(3) 0.6185(2) 0.9147(3) 0.0712(9) Uani 1 1 d .
H7 H 0.0324 0.6334 0.8886 0.085 Uiso 1 1 calc R
C9 C 0.3161(3) 0.5648(2) 1.0177(2) 0.0624(8) Uani 1 1 d .
H9 H 0.3762 0.5344 1.0768 0.075 Uiso 1 1 calc R
C8 C 0.1753(3) 0.5698(2) 1.0097(2) 0.0642(8) Uani 1 1 d .
H8 H 0.1185 0.5440 1.0621 0.077 Uiso 1 1 calc R
C10 C 0.3581(3) 0.6089(2) 0.9283(3) 0.0676(9) Uani 1 1 d .
H10 H 0.4530 0.6159 0.9135 0.081 Uiso 1 1 calc R
C6 C 0.2420(4) 0.6430(2) 0.8630(2) 0.0733(10) Uani 1 1 d .
H6 H 0.2407 0.6787 0.7949 0.088 Uiso 1 1 calc R
N3 N 0.3220(2) 0.61595(18) 0.3935(2) 0.0585(6) Uani 1 1 d .
O1 O 0.3751(3) 0.6162(2) 0.4862(2) 0.0965(8) Uani 1 1 d .
O2 O 0.2003(2) 0.6049(2) 0.3743(2) 0.1068(10) Uani 1 1 d .
C15 C 0.3214(3) 0.2922(2) 0.3251(2) 0.0633(8) Uani 1 1 d .
H15A H 0.2917 0.2222 0.3061 0.076 Uiso 1 1 calc R
H15B H 0.4178 0.2895 0.3520 0.076 Uiso 1 1 calc R
C16 C 0.3027(5) 0.3583(3) 0.2295(3) 0.1120(16) Uani 1 1 d .
H16A H 0.2070 0.3642 0.2049 0.168 Uiso 1 1 calc R
H16B H 0.3492 0.3277 0.1752 0.168 Uiso 1 1 calc R
H16C H 0.3398 0.4259 0.2465 0.168 Uiso 1 1 calc R
O3 O 0.3973(3) 0.6259(4) 0.3278(3) 0.1517(15) Uani 1 1 d .

loop_
_atom_site_aniso_label
_atom_site_aniso_U_11
_atom_site_aniso_U_22
_atom_site_aniso_U_33
_atom_site_aniso_U_23
_atom_site_aniso_U_13
_atom_site_aniso_U_12
Fe1 0.03088(18) 0.03512(18) 0.03394(19) -0.00424(12) 0.00419(12) 0.00089(12)
N2 0.0488(11) 0.0363(10) 0.0345(10) 0.0008(8) 0.0045(8) 0.0041(8)
C1 0.0452(13) 0.0357(11) 0.0346(12) -0.0060(9) 0.0056(10) 0.0006(9)
C3 0.0617(16) 0.0428(13) 0.0440(14) -0.0042(11) 0.0132(12) -0.0132(11)
N1 0.0612(13) 0.0381(10) 0.0318(10) 0.0010(8) 0.0070(9) -0.0001(9)
C4 0.0611(16) 0.0382(12) 0.0409(13) -0.0033(10) -0.0053(11) 0.0115(11)
C2 0.0342(12) 0.0487(13) 0.0494(14) -0.0117(11) 0.0017(10) -0.0051(10)
C14 0.0445(13) 0.0431(13) 0.0396(13) 0.0027(10) -0.0029(10) -0.0017(10)
C5 0.0361(12) 0.0436(13) 0.0529(14) -0.0137(11) 0.0074(10) 0.0045(10)
C13 0.0502(14) 0.0454(13) 0.0413(13) 0.0018(11) -0.0039(11) -0.0082(11)
C12 0.0485(14) 0.0480(14) 0.0508(15) 0.0085(11) 0.0126(12) -0.0002(11)
C11 0.110(3) 0.0425(14) 0.0365(14) -0.0059(11) 0.0113(15) -0.0012(15)
C7 0.0600(17) 0.0585(18) 0.091(2) -0.0294(17) -0.0081(17) 0.0249(14)
C9 0.078(2) 0.0498(16) 0.0529(17) -0.0171(13) -0.0164(15) 0.0014(14)
C8 0.080(2) 0.0579(17) 0.0601(18) -0.0213(14) 0.0309(16) -0.0053(15)
C10 0.0601(18) 0.0509(16) 0.095(2) -0.0291(16) 0.0242(17) -0.0212(14)
C6 0.137(3) 0.0339(14) 0.0507(17) -0.0011(12) 0.0167(19) 0.0016(16)
N3 0.0508(14) 0.0592(14) 0.0672(16) 0.0143(12) 0.0136(12) 0.0076(11)
O1 0.107(2) 0.0955(19) 0.0834(18) -0.0034(14) -0.0009(15) -0.0228(15)
O2 0.0400(12) 0.141(3) 0.137(2) 0.0557(19) 0.0056(13) -0.0007(13)
C15 0.077(2) 0.0625(17) 0.0532(16) -0.0062(13) 0.0214(14) 0.0156(15)
C16 0.184(5) 0.092(3) 0.074(2) 0.013(2) 0.074(3) 0.012(3)
O3 0.088(2) 0.259(5) 0.121(3) 0.023(3) 0.0637(19) 0.004(2)

loop_
_atom_type_symbol
_atom_type_description
_atom_type_scat_dispersion_real
_atom_type_scat_dispersion_imag
_atom_type_scat_source
C C 0.0033 0.0016 'International Tables Vol C Tables 4.2.6.8 and 6.1.1.4'
H H 0.0000 0.0000 'International Tables Vol C Tables 4.2.6.8 and 6.1.1.4'
N N 0.0061 0.0033 'International Tables Vol C Tables 4.2.6.8 and 6.1.1.4'
O O 0.0106 0.0060 'International Tables Vol C Tables 4.2.6.8 and 6.1.1.4'
Fe Fe 0.3463 0.8444 'International Tables Vol C Tables 4.2.6.8 and 6.1.1.4'

loop_
_geom_angle_atom_site_label_1
_geom_angle_atom_site_label_2
_geom_angle_atom_site_label_3
_geom_angle
C1 Fe1 C10 123.80(12)
C1 Fe1 C6 107.78(11)
C10 Fe1 C6 40.43(13)
C1 Fe1 C7 123.13(12)
C10 Fe1 C7 67.50(13)
C6 Fe1 C7 40.48(14)
C1 Fe1 C5 41.08(9)
C10 Fe1 C5 107.96(11)
C6 Fe1 C5 122.83(12)
C7 Fe1 C5 159.18(14)
C1 Fe1 C2 40.89(9)
C10 Fe1 C2 160.44(13)
C6 Fe1 C2 124.10(13)
C7 Fe1 C2 108.59(11)
C5 Fe1 C2 68.47(9)
C1 Fe1 C8 158.87(12)
C10 Fe1 C8 67.04(12)
C6 Fe1 C8 67.64(12)
C7 Fe1 C8 40.01(13)
C5 Fe1 C8 158.94(12)
C2 Fe1 C8 123.21(11)
C1 Fe1 C9 159.71(12)
C10 Fe1 C9 39.76(13)
C6 Fe1 C9 67.37(13)
C7 Fe1 C9 66.91(12)
C5 Fe1 C9 123.54(11)
C2 Fe1 C9 158.24(12)
C8 Fe1 C9 39.58(12)
C1 Fe1 C4 68.39(9)
C10 Fe1 C4 122.73(12)
C6 Fe1 C4 158.40(14)
C7 Fe1 C4 159.42(14)
C5 Fe1 C4 40.33(10)
C2 Fe1 C4 67.83(10)
C8 Fe1 C4 123.60(12)
C9 Fe1 C4 108.42(11)
C1 Fe1 C3 68.31(9)
C10 Fe1 C3 157.92(13)
C6 Fe1 C3 160.17(14)
C7 Fe1 C3 124.10(13)
C5 Fe1 C3 67.88(10)
C2 Fe1 C3 40.30(10)
C8 Fe1 C3 108.57(11)
C9 Fe1 C3 123.03(12)
C4 Fe1 C3 40.08(11)
C14 N2 C13 108.0(2)
C14 N2 C15 125.4(2)
C13 N2 C15 126.6(2)
C2 C1 C5 107.5(2)
C2 C1 C11 126.6(2)
C5 C1 C11 125.8(2)
C2 C1 Fe1 70.13(13)
C5 C1 Fe1 70.01(13)
C11 C1 Fe1 123.15(16)
C4 C3 C2 108.2(2)
C4 C3 Fe1 69.72(14)
C2 C3 Fe1 69.24(13)
C4 C3 H3 125.9
C2 C3 H3 125.9
Fe1 C3 H3 125.9
C14 N1 C12 108.6(2)
C14 N1 C11 124.7(2)
C12 N1 C11 126.6(2)
C3 C4 C5 108.5(2)
C3 C4 Fe1 70.20(14)
C5 C4 Fe1 69.44(13)
C3 C4 H4 125.7
C5 C4 H4 125.7
Fe1 C4 H4 125.7
C3 C2 C1 108.1(2)
C3 C2 Fe1 70.46(13)
C1 C2 Fe1 68.98(12)
C3 C2 H2 126.0
C1 C2 H2 126.0
Fe1 C2 H2 126.0
N1 C14 N2 109.0(2)
N1 C14 H14 125.5
N2 C14 H14 125.5
C4 C5 C1 107.7(2)
C4 C5 Fe1 70.23(13)
C1 C5 Fe1 68.91(12)
C4 C5 H5 126.1
C1 C5 H5 126.1
Fe1 C5 H5 126.1
C12 C13 N2 107.4(2)
C12 C13 H13 126.3
N2 C13 H13 126.3
C13 C12 N1 107.0(2)
C13 C12 H12 126.5
N1 C12 H12 126.5
N1 C11 C1 113.3(2)
N1 C11 H11A 108.9
C1 C11 H11A 108.9
N1 C11 H11B 108.9
C1 C11 H11B 108.9
H11A C11 H11B 107.7
C8 C7 C6 107.9(3)
C8 C7 Fe1 70.14(16)
C6 C7 Fe1 69.53(16)
C8 C7 H7 126.0
C6 C7 H7 126.0
Fe1 C7 H7 126.0
C8 C9 C10 108.7(3)
C8 C9 Fe1 70.17(16)
C10 C9 Fe1 69.63(16)
C8 C9 H9 125.7
C10 C9 H9 125.7
Fe1 C9 H9 125.7
C9 C8 C7 108.1(3)
C9 C8 Fe1 70.25(15)
C7 C8 Fe1 69.86(16)
C9 C8 H8 125.9
C7 C8 H8 125.9
Fe1 C8 H8 125.9
C9 C10 C6 108.3(3)
C9 C10 Fe1 70.61(16)
C6 C10 Fe1 69.85(16)
C9 C10 H10 125.9
C6 C10 H10 125.9
Fe1 C10 H10 125.9
C10 C6 C7 107.0(3)
C10 C6 Fe1 69.72(16)
C7 C6 Fe1 69.99(17)
C10 C6 H6 126.5
C7 C6 H6 126.5
Fe1 C6 H6 126.5
O3 N3 O2 124.1(3)
O3 N3 O1 116.5(3)
O2 N3 O1 119.4(3)
N2 C15 C16 112.0(3)
N2 C15 H15A 109.2
C16 C15 H15A 109.2
N2 C15 H15B 109.2
C16 C15 H15B 109.2
H15A C15 H15B 107.9
C15 C16 H16A 109.5
C15 C16 H16B 109.5
H16A C16 H16B 109.5
C15 C16 H16C 109.5
H16A C16 H16C 109.5
H16B C16 H16C 109.5

loop_
_geom_bond_atom_site_label_1
_geom_bond_atom_site_label_2
_geom_bond_distance
Fe1 C1 2.021(2)
Fe1 C10 2.025(3)
Fe1 C6 2.027(3)
Fe1 C7 2.033(3)
Fe1 C5 2.036(2)
Fe1 C2 2.036(2)
Fe1 C8 2.037(3)
Fe1 C9 2.038(3)
Fe1 C4 2.046(2)
Fe1 C3 2.052(2)
N2 C14 1.321(3)
N2 C13 1.365(3)
N2 C15 1.469(3)
C1 C2 1.417(3)
C1 C5 1.423(3)
C1 C11 1.481(3)
C3 C4 1.404(4)
C3 C2 1.408(4)
C3 H3 0.9800
N1 C14 1.315(3)
N1 C12 1.360(3)
N1 C11 1.474(3)
C4 C5 1.407(3)
C4 H4 0.9800
C2 H2 0.9800
C14 H14 0.9300
C5 H5 0.9800
C13 C12 1.339(3)
C13 H13 0.9300
C12 H12 0.9300
C11 H11A 0.9700
C11 H11B 0.9700
C7 C8 1.392(4)
C7 C6 1.405(5)
C7 H7 0.9800
C9 C8 1.380(4)
C9 C10 1.382(4)
C9 H9 0.9800
C8 H8 0.9800
C10 C6 1.400(5)
C10 H10 0.9800
C6 H6 0.9800
N3 O3 1.192(3)
N3 O2 1.203(3)
N3 O1 1.231(3)
C15 C16 1.480(5)
C15 H15A 0.9700
C15 H15B 0.9700
C16 H16A 0.9600
C16 H16B 0.9600
C16 H16C 0.9600
